data_2233053
loop_
_publ_author_name
'Moroz, Yurii S.'
'Takase, Michael K.'
'M\"uller, Peter'
'Rybak-Akimova, Elena V.'

_publ_section_title
;
 Tris{2-[(2,6-dimethylphenyl)amino]ethyl}amine
;
_journal_coeditor_code ZL2430
_journal_issue 12
_journal_name_full 'Acta Crystallographica Section E'
_journal_page_first o3421
_journal_paper_doi 10.1107/S1600536811049397
_journal_volume 67
_journal_year 2011
_chemical_formula_iupac 'C30 H42 N4'
_chemical_formula_moiety 'C30 H42 N4'
_chemical_formula_sum 'C30 H42 N4'
_chemical_formula_weight 458.68
_chemical_name_systematic
;
Tris{2-[(2,6-dimethylphenyl)amino]ethyl}amine
;
_space_group_IT_number 148
_symmetry_cell_setting trigonal
_symmetry_space_group_name_Hall '-R 3'
_symmetry_space_group_name_H-M 'R -3 :H'
_atom_sites_solution_hydrogens geom
_atom_sites_solution_primary direct
_atom_sites_solution_secondary difmap
_audit_creation_method SHELXL-97
_cell_angle_alpha 90.00
_cell_angle_beta 90.00
_cell_angle_gamma 120.00
_cell_formula_units_Z 6
_cell_length_a 14.2880(7)
_cell_length_b 14.2880(7)
_cell_length_c 22.3811(11)
_cell_measurement_reflns_used 9944
_cell_measurement_temperature 100(2)
_cell_measurement_theta_max 30.5675
_cell_measurement_theta_min 2.4539
_cell_volume 3956.9(3)
_computing_cell_refinement 'SAINT (Bruker, 2009)'
_computing_data_collection 'APEX2 (Bruker, 2009)'
_computing_data_reduction 'SAINT (Bruker, 2009)'
_computing_molecular_graphics 'ORTEP-3 for Windows (Farrugia, 1997)'
_computing_publication_material 'WinGX (Farrugia, 1999)'
_computing_structure_refinement 'SHELXL97 (Sheldrick, 2008)'
_computing_structure_solution 'SHELXS97 (Sheldrick, 2008)'
_diffrn_ambient_temperature 100(2)
_diffrn_detector_area_resol_mean 8.3
_diffrn_measured_fraction_theta_full 0.999
_diffrn_measured_fraction_theta_max 0.999
_diffrn_measurement_device_type 'Bruker Smart APEXII CCD'
_diffrn_measurement_method '\f and \w scans'
_diffrn_radiation_monochromator 'Icoatech ImuS multilayer optics'
_diffrn_radiation_source 'ImuS micro-focus sealed tube'
_diffrn_radiation_type MoK\a
_diffrn_radiation_wavelength 0.71073
_diffrn_reflns_av_R_equivalents 0.0314
_diffrn_reflns_av_sigmaI/netI 0.0174
_diffrn_reflns_limit_h_max 20
_diffrn_reflns_limit_h_min -20
_diffrn_reflns_limit_k_max 20
_diffrn_reflns_limit_k_min -20
_diffrn_reflns_limit_l_max 31
_diffrn_reflns_limit_l_min -31
_diffrn_reflns_number 20390
_diffrn_reflns_theta_full 27.50
_diffrn_reflns_theta_max 30.57
_diffrn_reflns_theta_min 1.88
_diffrn_standards_decay_% 0
_diffrn_standards_interval_count 0
_diffrn_standards_interval_time 0
_diffrn_standards_number 0
_exptl_absorpt_coefficient_mu 0.068
_exptl_absorpt_correction_T_max 0.746
_exptl_absorpt_correction_T_min 0.680
_exptl_absorpt_correction_type multi-scan
_exptl_absorpt_process_details '(SADABS; Sheldrick, 2009)'
_exptl_crystal_colour colourless
_exptl_crystal_density_diffrn 1.155
_exptl_crystal_density_method 'not measured'
_exptl_crystal_description block
_exptl_crystal_F_000 1500
_exptl_crystal_size_max 0.1
_exptl_crystal_size_mid 0.1
_exptl_crystal_size_min 0.1
_refine_diff_density_max 0.420
_refine_diff_density_min -0.183
_refine_ls_extinction_method none
_refine_ls_goodness_of_fit_ref 1.058
_refine_ls_hydrogen_treatment mixed
_refine_ls_matrix_type full
_refine_ls_number_parameters 109
_refine_ls_number_reflns 2695
_refine_ls_number_restraints 0
_refine_ls_restrained_S_all 1.058
_refine_ls_R_factor_all 0.0488
_refine_ls_R_factor_gt 0.0411
_refine_ls_shift/su_max 0.000
_refine_ls_shift/su_mean 0.000
_refine_ls_structure_factor_coef Fsqd
_refine_ls_weighting_details 'calc w=1/[\s^2^(Fo^2^)+(0.0529P)^2^+4.1067P] where P=(Fo^2^+2Fc^2^)/3'
_refine_ls_weighting_scheme calc
_refine_ls_wR_factor_gt 0.1066
_refine_ls_wR_factor_ref 0.1128
_reflns_number_gt 2330
_reflns_number_total 2695
_reflns_threshold_expression I>2\s(I)
_cod_data_source_file zl2430.cif
_cod_data_source_block I
_cod_original_cell_volume 3956.9(5)
_cod_original_sg_symbol_H-M 'R -3'
_cod_database_code 2233053
_cod_database_fobs_code 2233053

loop_
_symmetry_equiv_pos_as_xyz
'x, y, z'
'-y, x-y, z'
'-x+y, -x, z'
'x+2/3, y+1/3, z+1/3'
'-y+2/3, x-y+1/3, z+1/3'
'-x+y+2/3, -x+1/3, z+1/3'
'x+1/3, y+2/3, z+2/3'
'-y+1/3, x-y+2/3, z+2/3'
'-x+y+1/3, -x+2/3, z+2/3'
'-x, -y, -z'
'y, -x+y, -z'
'x-y, x, -z'
'-x+2/3, -y+1/3, -z+1/3'
'y+2/3, -x+y+1/3, -z+1/3'
'x-y+2/3, x+1/3, -z+1/3'
'-x+1/3, -y+2/3, -z+2/3'
'y+1/3, -x+y+2/3, -z+2/3'
'x-y+1/3, x+2/3, -z+2/3'

loop_
_atom_site_type_symbol
_atom_site_label
_atom_site_fract_x
_atom_site_fract_y
_atom_site_fract_z
_atom_site_U_iso_or_equiv
_atom_site_adp_type
_atom_site_calc_flag
_atom_site_refinement_flags
_atom_site_occupancy
_atom_site_symmetry_multiplicity
C C1 0.58018(7) 0.22760(7) 0.11134(4) 0.01668(18) Uani d . 1 1
H H1A 0.5860 0.2233 0.0675 0.020 Uiso calc R 1 1
H H1B 0.5095 0.2218 0.1200 0.020 Uiso calc R 1 1
C C2 0.58289(8) 0.13268(7) 0.13995(4) 0.01696(18) Uani d . 1 1
H H2A 0.5189 0.0642 0.1271 0.020 Uiso calc R 1 1
H H2B 0.6485 0.1316 0.1268 0.020 Uiso calc R 1 1
C C3 0.58132(7) 0.05566(7) 0.23806(4) 0.01446(17) Uani d . 1 1
C C4 0.48468(7) -0.04409(7) 0.24161(4) 0.01604(18) Uani d . 1 1
C C5 0.48377(8) -0.12750(8) 0.27456(4) 0.01872(19) Uani d . 1 1
H H5 0.4192 -0.1956 0.2766 0.022 Uiso calc R 1 1
C C6 0.57519(8) -0.11311(8) 0.30435(4) 0.01925(19) Uani d . 1 1
H H6 0.5732 -0.1708 0.3264 0.023 Uiso calc R 1 1
C C7 0.66954(8) -0.01359(8) 0.30156(4) 0.01794(18) Uani d . 1 1
H H7 0.7318 -0.0032 0.3225 0.022 Uiso calc R 1 1
C C8 0.67430(7) 0.07137(7) 0.26845(4) 0.01593(18) Uani d . 1 1
C C9 0.38314(8) -0.06114(8) 0.21179(5) 0.0221(2) Uani d . 1 1
H H9A 0.3838 -0.0794 0.1696 0.033 Uiso calc R 1 1
H H9B 0.3791 0.0052 0.2146 0.033 Uiso calc R 1 1
H H9C 0.3202 -0.1203 0.2316 0.033 Uiso calc R 1 1
C C10 0.77793(8) 0.17807(8) 0.26578(5) 0.0238(2) Uani d . 1 1
H H10A 0.8351 0.1721 0.2866 0.036 Uiso calc R 1 1
H H10B 0.7675 0.2338 0.2850 0.036 Uiso calc R 1 1
H H10C 0.7988 0.1979 0.2240 0.036 Uiso calc R 1 1
N N1 0.6667 0.3333 0.13202(6) 0.0142(2) Uani d S 1 3
N N2 0.58312(7) 0.14184(6) 0.20523(4) 0.01647(17) Uani d . 1 1
H H2N 0.6392(12) 0.2043(12) 0.2164(6) 0.024(3) Uiso d . 1 1

loop_
_atom_site_aniso_label
_atom_site_aniso_U_11
_atom_site_aniso_U_22
_atom_site_aniso_U_33
_atom_site_aniso_U_12
_atom_site_aniso_U_13
_atom_site_aniso_U_23
C1 0.0167(4) 0.0151(4) 0.0166(4) 0.0067(3) -0.0036(3) -0.0003(3)
C2 0.0202(4) 0.0147(4) 0.0158(4) 0.0086(3) -0.0020(3) -0.0008(3)
C3 0.0160(4) 0.0149(4) 0.0142(4) 0.0090(3) -0.0006(3) -0.0009(3)
C4 0.0154(4) 0.0168(4) 0.0159(4) 0.0081(3) -0.0001(3) -0.0016(3)
C5 0.0195(4) 0.0153(4) 0.0201(4) 0.0077(3) 0.0034(3) 0.0007(3)
C6 0.0240(4) 0.0184(4) 0.0196(4) 0.0137(4) 0.0037(3) 0.0036(3)
C7 0.0191(4) 0.0216(4) 0.0173(4) 0.0133(4) -0.0003(3) 0.0011(3)
C8 0.0155(4) 0.0164(4) 0.0160(4) 0.0081(3) -0.0008(3) -0.0007(3)
C9 0.0149(4) 0.0237(5) 0.0238(5) 0.0068(4) -0.0031(3) -0.0002(4)
C10 0.0176(4) 0.0201(4) 0.0286(5) 0.0055(4) -0.0063(4) 0.0024(4)
N1 0.0130(3) 0.0130(3) 0.0167(6) 0.00651(17) 0.000 0.000
N2 0.0204(4) 0.0139(3) 0.0158(4) 0.0091(3) -0.0030(3) -0.0011(3)

loop_
_atom_type_symbol
_atom_type_description
_atom_type_scat_dispersion_real
_atom_type_scat_dispersion_imag
_atom_type_scat_source
C C 0.0033 0.0016 'International Tables Vol C Tables 4.2.6.8 and 6.1.1.4'
H H 0.0000 0.0000 'International Tables Vol C Tables 4.2.6.8 and 6.1.1.4'
N N 0.0061 0.0033 'International Tables Vol C Tables 4.2.6.8 and 6.1.1.4'

loop_
_geom_angle_atom_site_label_1
_geom_angle_atom_site_label_2
_geom_angle_atom_site_label_3
_geom_angle_site_symmetry_1
_geom_angle_site_symmetry_3
_geom_angle
N1 C1 C2 . . 113.69(7)
N1 C1 H1A . . 108.8
C2 C1 H1A . . 108.8
N1 C1 H1B . . 108.8
C2 C1 H1B . . 108.8
H1A C1 H1B . . 107.7
N2 C2 C1 . . 109.91(7)
N2 C2 H2A . . 109.7
C1 C2 H2A . . 109.7
N2 C2 H2B . . 109.7
C1 C2 H2B . . 109.7
H2A C2 H2B . . 108.2
C4 C3 C8 . . 120.33(8)
C4 C3 N2 . . 119.34(8)
C8 C3 N2 . . 120.30(8)
C5 C4 C3 . . 118.71(8)
C5 C4 C9 . . 120.02(8)
C3 C4 C9 . . 121.26(8)
C6 C5 C4 . . 121.41(9)
C6 C5 H5 . . 119.3
C4 C5 H5 . . 119.3
C5 C6 C7 . . 119.38(9)
C5 C6 H6 . . 120.3
C7 C6 H6 . . 120.3
C6 C7 C8 . . 121.01(9)
C6 C7 H7 . . 119.5
C8 C7 H7 . . 119.5
C7 C8 C3 . . 119.13(8)
C7 C8 C10 . . 119.87(8)
C3 C8 C10 . . 120.99(8)
C4 C9 H9A . . 109.5
C4 C9 H9B . . 109.5
H9A C9 H9B . . 109.5
C4 C9 H9C . . 109.5
H9A C9 H9C . . 109.5
H9B C9 H9C . . 109.5
C8 C10 H10A . . 109.5
C8 C10 H10B . . 109.5
H10A C10 H10B . . 109.5
C8 C10 H10C . . 109.5
H10A C10 H10C . . 109.5
H10B C10 H10C . . 109.5
C1 N1 C1 2_655 . 110.54(6)
C1 N1 C1 2_655 3_665 110.54(6)
C1 N1 C1 . 3_665 110.54(6)
C3 N2 C2 . . 116.04(7)
C3 N2 H2N . . 110.0(9)
C2 N2 H2N . . 109.3(9)

loop_
_geom_bond_atom_site_label_1
_geom_bond_atom_site_label_2
_geom_bond_site_symmetry_2
_geom_bond_distance
C1 N1 . 1.4686(10)
C1 C2 . 1.5178(12)
C1 H1A . 0.9900
C1 H1B . 0.9900
C2 N2 . 1.4667(12)
C2 H2A . 0.9900
C2 H2B . 0.9900
C3 C4 . 1.4059(12)
C3 C8 . 1.4069(12)
C3 N2 . 1.4231(11)
C4 C5 . 1.3961(13)
C4 C9 . 1.5020(13)
C5 C6 . 1.3872(14)
C5 H5 . 0.9500
C6 C7 . 1.3879(14)
C6 H6 . 0.9500
C7 C8 . 1.3946(12)
C7 H7 . 0.9500
C8 C10 . 1.5043(13)
C9 H9A . 0.9800
C9 H9B . 0.9800
C9 H9C . 0.9800
C10 H10A . 0.9800
C10 H10B . 0.9800
C10 H10C . 0.9800
N1 C1 2_655 1.4686(10)
N1 C1 3_665 1.4686(10)
N2 H2N . 0.886(15)

loop_
_geom_torsion_atom_site_label_1
_geom_torsion_atom_site_label_2
_geom_torsion_atom_site_label_3
_geom_torsion_atom_site_label_4
_geom_torsion_site_symmetry_4
_geom_torsion
N1 C1 C2 N2 . 54.02(10)
C8 C3 C4 C5 . -1.51(13)
N2 C3 C4 C5 . -179.24(8)
C8 C3 C4 C9 . 177.26(8)
N2 C3 C4 C9 . -0.47(13)
C3 C4 C5 C6 . 1.07(14)
C9 C4 C5 C6 . -177.72(9)
C4 C5 C6 C7 . 0.25(14)
C5 C6 C7 C8 . -1.16(14)
C6 C7 C8 C3 . 0.70(14)
C6 C7 C8 C10 . -179.46(9)
C4 C3 C8 C7 . 0.65(13)
N2 C3 C8 C7 . 178.35(8)
C4 C3 C8 C10 . -179.19(9)
N2 C3 C8 C10 . -1.48(14)
C2 C1 N1 C1 2_655 67.79(13)
C2 C1 N1 C1 3_665 -169.49(8)
C4 C3 N2 C2 . -74.71(11)
C8 C3 N2 C2 . 107.56(10)
C1 C2 N2 C3 . 177.64(7)
